data_7227863
loop_
_publ_author_name
'Deng, Shulin'
'Zeng, Delong'
'Luo, Yi'
'Zhao, Jianfu'
'Li, Xiaoling'
'Zhao, Zhennan'
'Chen, Tianfeng'

_publ_section_title
;
 Enhancement of cell uptake and antitumor activity of selenadiazole
 derivatives through interaction and delivery by serum albumin
;
_journal_issue 27
_journal_name_full 'RSC Adv.'
_journal_page_first 16721
_journal_paper_doi 10.1039/C6RA28801D
_journal_volume 7
_journal_year 2017
_chemical_formula_moiety 'C11 H12 N2 O2 Se'
_chemical_formula_sum 'C11 H12 N2 O2 Se'
_chemical_formula_weight 283.19
_space_group_crystal_system monoclinic
_space_group_IT_number 14
_space_group_name_Hall '-P 2yn'
_space_group_name_H-M_alt 'P 1 21/n 1'
_symmetry_space_group_name_Hall '-P 2yn'
_symmetry_space_group_name_H-M 'P 1 21/n 1'
_atom_sites_solution_hydrogens geom
_atom_sites_solution_primary direct
_audit_creation_date 2016-11-02
_audit_creation_method
;
Olex2 1.2
(compiled 2014.09.19 svn.r3010 for OlexSys, GUI svn.r4874)
;
_audit_update_record
;
2016-11-12 deposited with the CCDC.
2017-03-02 downloaded from the CCDC.
;
_cell_angle_alpha 90
_cell_angle_beta 117.245(14)
_cell_angle_gamma 90
_cell_formula_units_Z 8
_cell_length_a 23.715(3)
_cell_length_b 4.6936(3)
_cell_length_c 24.377(3)
_cell_measurement_reflns_used 2473
_cell_measurement_temperature 293(2)
_cell_measurement_theta_max 62.6684
_cell_measurement_theta_min 3.5280
_cell_volume 2412.3(5)
_computing_molecular_graphics 'Olex2 (Dolomanov et al., 2009)'
_computing_publication_material 'Olex2 (Dolomanov et al., 2009)'
_computing_structure_refinement 'ShelXL (Sheldrick, 2008)'
_computing_structure_solution 'ShelXS (Sheldrick, 2008)'
_diffrn_ambient_temperature 293(2)
_diffrn_measured_fraction_theta_full 0.983
_diffrn_measured_fraction_theta_max 0.983
_diffrn_measurement_device_type 'multiwire proportional'
_diffrn_measurement_method 'phi and omega scans'
_diffrn_radiation_monochromator graphite
_diffrn_radiation_type CuK\a
_diffrn_radiation_wavelength 1.54178
_diffrn_reflns_av_R_equivalents 0.0309
_diffrn_reflns_av_unetI/netI 0.0394
_diffrn_reflns_Laue_measured_fraction_full 0.983
_diffrn_reflns_Laue_measured_fraction_max 0.983
_diffrn_reflns_limit_h_max 24
_diffrn_reflns_limit_h_min -26
_diffrn_reflns_limit_k_max 3
_diffrn_reflns_limit_k_min -5
_diffrn_reflns_limit_l_max 27
_diffrn_reflns_limit_l_min -28
_diffrn_reflns_number 7208
_diffrn_reflns_point_group_measured_fraction_full 0.983
_diffrn_reflns_point_group_measured_fraction_max 0.983
_diffrn_reflns_theta_full 62.756
_diffrn_reflns_theta_max 62.756
_diffrn_reflns_theta_min 3.531
_diffrn_standards_decay_% NONE
_diffrn_standards_interval_count 0
_diffrn_standards_interval_time 0
_diffrn_standards_number 0
_exptl_absorpt_coefficient_mu 4.129
_exptl_absorpt_correction_T_max 1.00000
_exptl_absorpt_correction_T_min 0.52647
_exptl_absorpt_correction_type multi-scan
_exptl_crystal_colour yellow
_exptl_crystal_density_diffrn 1.559
_exptl_crystal_description needle
_exptl_crystal_F_000 1136
_exptl_crystal_size_max 0.8
_exptl_crystal_size_mid 0.5
_exptl_crystal_size_min 0.1
_refine_diff_density_max 0.582
_refine_diff_density_min -0.502
_refine_diff_density_rms 0.069
_refine_ls_extinction_method none
_refine_ls_goodness_of_fit_ref 1.155
_refine_ls_hydrogen_treatment constr
_refine_ls_matrix_type full
_refine_ls_number_parameters 291
_refine_ls_number_reflns 3822
_refine_ls_number_restraints 2
_refine_ls_restrained_S_all 1.181
_refine_ls_R_factor_all 0.0657
_refine_ls_R_factor_gt 0.0542
_refine_ls_shift/su_max 0.001
_refine_ls_shift/su_mean 0.000
_refine_ls_structure_factor_coef Fsqd
_refine_ls_weighting_details 'w=1/[\s^2^(Fo^2^)+(0.0548P)^2^+2.4981P] where P=(Fo^2^+2Fc^2^)/3'
_refine_ls_weighting_scheme calc
_refine_ls_wR_factor_gt 0.1349
_refine_ls_wR_factor_ref 0.1414
_reflns_Friedel_coverage 0.000
_reflns_number_gt 3177
_reflns_number_total 3822
_reflns_threshold_expression 'I > 2\s(I)'
_cod_data_source_file c6ra28801d2.cif
_cod_data_source_block BBS
_cod_original_cell_volume 2412.4(5)
_cod_database_code 7227863
_shelx_space_group_comment
;
The symmetry employed for this shelxl refinement is uniquely defined
by the following loop, which should always be used as a source of
symmetry information in preference to the above space-group names.
They are only intended as comments.
;
_olex2_refinement_description
;
1. Fixed Uiso
 At 1.2 times of:
  All C(H) groups, All C(H,H) groups
 At 1.5 times of:
  All C(H,H,H) groups
2. Restrained distances
 C21-C22
 1.52 with sigma of 0.005
 Se1-N3 \\sim Se2-N2
 with sigma of 0.005
3.a Secondary CH2 refined with riding coordinates:
 C3(H3A,H3B), C4(H4A,H4B), C2(H2A,H2B), C20(H20A,H20B), C19(H19A,H19B),
 C21(H21A,H21B)
3.b Aromatic/amide H refined with riding coordinates:
 C14(H14), C11(H11), C17(H17), C16(H16), C8(H8), C7(H7)
3.c Idealised Me refined as rotating group:
 C1(H1A,H1B,H1C), C22(H22A,H22B,H22C)
;
_shelx_shelxl_version_number 2014/7
_olex2_submission_special_instructions 'No special instructions were received'

loop_
_space_group_symop_operation_xyz
'x, y, z'
'-x+1/2, y+1/2, -z+1/2'
'-x, -y, -z'
'x-1/2, -y-1/2, z-1/2'

loop_
_atom_site_label
_atom_site_type_symbol
_atom_site_fract_x
_atom_site_fract_y
_atom_site_fract_z
_atom_site_U_iso_or_equiv
_atom_site_adp_type
_atom_site_occupancy
_atom_site_site_symmetry_order
_atom_site_calc_flag
_atom_site_refinement_flags_posn
Se1 Se 0.20071(3) 0.19262(13) 0.17693(3) 0.0631(2) Uani 1 1 d .
Se2 Se 0.05887(3) -0.24052(13) 0.06128(3) 0.0640(2) Uani 1 1 d .
C10 C 0.2497(3) 0.5082(11) 0.1272(2) 0.0564(13) Uani 1 1 d .
N4 N 0.0039(2) -0.4934(11) 0.0633(2) 0.0661(12) Uani 1 1 d .
N3 N 0.0936(2) -0.1920(10) 0.1427(2) 0.0674(12) Uani 1 1 d .
N2 N 0.1619(2) 0.1865(10) 0.0939(2) 0.0633(12) Uani 1 1 d .
C12 C 0.0665(3) -0.3506(11) 0.1660(2) 0.0544(12) Uani 1 1 d .
C14 C -0.0191(3) -0.7006(13) 0.1427(3) 0.0683(15) Uani 1 1 d .
H14 H -0.0525 -0.8110 0.1148 0.082 Uiso 1 1 calc R
C13 C 0.0151(3) -0.5176(11) 0.1220(2) 0.0562(13) Uani 1 1 d .
C11 C 0.2878(3) 0.7028(12) 0.1135(3) 0.0634(14) Uani 1 1 d .
H11 H 0.3225 0.7910 0.1453 0.076 Uiso 1 1 calc R
C17 C 0.0830(3) -0.3680(14) 0.2297(3) 0.0709(16) Uani 1 1 d .
H17 H 0.1163 -0.2604 0.2586 0.085 Uiso 1 1 calc R
C9 C 0.1965(3) 0.3687(12) 0.0786(2) 0.0578(13) Uani 1 1 d .
C15 C -0.0019(3) -0.7105(13) 0.2043(3) 0.0689(15) Uani 1 1 d .
C5 C 0.3123(3) 0.9526(14) 0.0371(3) 0.0751(17) Uani 1 1 d .
O1 O 0.3569(2) 1.0860(10) 0.0861(2) 0.0821(12) Uani 1 1 d .
C16 C 0.0496(3) -0.5428(15) 0.2473(3) 0.0763(17) Uani 1 1 d .
H16 H 0.0603 -0.5552 0.2891 0.092 Uiso 1 1 calc R
O4 O -0.0848(3) -1.0254(12) 0.1870(2) 0.0970(15) Uani 1 1 d .
C8 C 0.1824(3) 0.4351(15) 0.0155(3) 0.0779(18) Uani 1 1 d .
H8 H 0.1482 0.3501 -0.0173 0.093 Uiso 1 1 calc R
O2 O 0.3053(3) 0.9809(13) -0.0143(2) 0.1048(17) Uani 1 1 d .
C6 C 0.2731(3) 0.7573(12) 0.0545(3) 0.0638(14) Uani 1 1 d .
C18 C -0.0359(4) -0.8882(16) 0.2302(3) 0.0818(18) Uani 1 1 d .
O3 O -0.0216(3) -0.9038(15) 0.2837(3) 0.123(2) Uani 1 1 d .
C7 C 0.2200(3) 0.6230(16) 0.0051(3) 0.0807(18) Uani 1 1 d .
H7 H 0.2109 0.6657 -0.0353 0.097 Uiso 1 1 calc R
C3 C 0.4574(4) 1.0984(16) 0.0846(4) 0.088(2) Uani 1 1 d .
H3A H 0.4440 0.9497 0.0536 0.105 Uiso 1 1 calc R
H3B H 0.4752 1.0067 0.1247 0.105 Uiso 1 1 calc R
C4 C 0.4015(4) 1.2645(15) 0.0764(4) 0.091(2) Uani 1 1 d .
H4A H 0.4147 1.4218 0.1054 0.109 Uiso 1 1 calc R
H4B H 0.3811 1.3430 0.0350 0.109 Uiso 1 1 calc R
C2 C 0.5091(4) 1.2749(18) 0.0801(4) 0.102(3) Uani 1 1 d .
H2A H 0.4920 1.3557 0.0390 0.122 Uiso 1 1 calc R
H2B H 0.5201 1.4319 0.1091 0.122 Uiso 1 1 calc R
C20 C -0.1802(5) -1.268(3) 0.1596(5) 0.148(5) Uani 1 1 d .
H20A H -0.1715 -1.3824 0.1311 0.177 Uiso 1 1 calc R
H20B H -0.2026 -1.0989 0.1377 0.177 Uiso 1 1 calc R
C19 C -0.1230(5) -1.186(2) 0.2081(5) 0.121(3) Uani 1 1 d .
H19A H -0.0997 -1.3546 0.2298 0.146 Uiso 1 1 calc R
H19B H -0.1311 -1.0716 0.2368 0.146 Uiso 1 1 calc R
N1 N 0.2596(2) 0.4394(11) 0.18381(19) 0.0663(12) Uani 1 1 d .
C1 C 0.5678(5) 1.116(3) 0.0927(6) 0.146(4) Uani 1 1 d .
H1A H 0.5570 0.9429 0.0691 0.219 Uiso 1 1 calc GR
H1B H 0.5903 1.0713 0.1358 0.219 Uiso 1 1 calc GR
H1C H 0.5942 1.2310 0.0812 0.219 Uiso 1 1 calc GR
C22 C -0.2884(6) -1.324(4) 0.1566(9) 0.256(11) Uani 1 1 d D
H22A H -0.2992 -1.1959 0.1227 0.384 Uiso 1 1 calc GR
H22B H -0.2908 -1.2260 0.1900 0.384 Uiso 1 1 calc GR
H22C H -0.3176 -1.4814 0.1437 0.384 Uiso 1 1 calc GR
C21 C -0.2225(6) -1.434(3) 0.1776(7) 0.191(7) Uani 1 1 d D
H21A H -0.2022 -1.4459 0.2223 0.229 Uiso 1 1 calc R
H21B H -0.2255 -1.6262 0.1620 0.229 Uiso 1 1 calc R

loop_
_atom_site_aniso_label
_atom_site_aniso_U_11
_atom_site_aniso_U_22
_atom_site_aniso_U_33
_atom_site_aniso_U_23
_atom_site_aniso_U_13
_atom_site_aniso_U_12
Se1 0.0681(4) 0.0654(4) 0.0511(3) 0.0043(3) 0.0231(3) -0.0004(3)
Se2 0.0647(4) 0.0689(4) 0.0532(3) 0.0080(3) 0.0226(3) -0.0031(3)
C10 0.056(3) 0.056(3) 0.055(3) 0.000(2) 0.024(2) 0.001(2)
N4 0.065(3) 0.076(3) 0.051(2) 0.002(2) 0.021(2) -0.010(2)
N3 0.066(3) 0.068(3) 0.057(3) 0.002(2) 0.018(2) 0.004(2)
N2 0.062(3) 0.068(3) 0.053(2) 0.003(2) 0.020(2) -0.006(2)
C12 0.054(3) 0.059(3) 0.049(3) 0.007(2) 0.023(2) 0.004(2)
C14 0.074(4) 0.067(3) 0.065(3) 0.008(3) 0.033(3) 0.006(3)
C13 0.056(3) 0.062(3) 0.053(3) 0.010(2) 0.026(2) 0.005(3)
C11 0.062(3) 0.061(3) 0.065(3) -0.002(3) 0.028(3) -0.004(3)
C17 0.068(4) 0.081(4) 0.054(3) -0.004(3) 0.021(3) -0.001(3)
C9 0.054(3) 0.064(3) 0.048(3) 0.003(2) 0.017(2) 0.003(3)
C15 0.072(4) 0.074(4) 0.066(3) 0.016(3) 0.036(3) 0.014(3)
C5 0.084(5) 0.070(4) 0.079(4) 0.008(3) 0.043(4) 0.004(3)
O1 0.085(3) 0.076(3) 0.091(3) -0.002(2) 0.045(3) -0.017(2)
C16 0.077(4) 0.093(4) 0.055(3) 0.007(3) 0.027(3) 0.008(4)
O4 0.090(3) 0.113(4) 0.097(3) 0.029(3) 0.050(3) -0.008(3)
C8 0.080(4) 0.092(4) 0.049(3) -0.002(3) 0.019(3) -0.015(4)
O2 0.116(4) 0.129(4) 0.078(3) 0.012(3) 0.051(3) -0.024(4)
C6 0.069(4) 0.061(3) 0.064(3) 0.002(3) 0.033(3) 0.004(3)
C18 0.088(5) 0.087(4) 0.080(5) 0.016(4) 0.048(4) 0.006(4)
O3 0.165(6) 0.135(5) 0.090(4) 0.021(4) 0.078(4) -0.014(4)
C7 0.078(4) 0.100(5) 0.060(3) 0.007(3) 0.028(3) -0.008(4)
C3 0.101(6) 0.081(4) 0.101(5) -0.001(4) 0.064(5) -0.015(4)
C4 0.097(5) 0.070(4) 0.121(6) 0.011(4) 0.062(5) -0.007(4)
C2 0.119(7) 0.099(5) 0.113(6) -0.023(5) 0.075(6) -0.034(5)
C20 0.105(7) 0.177(10) 0.141(9) 0.055(8) 0.040(7) -0.044(7)
C19 0.120(7) 0.118(7) 0.145(8) 0.050(6) 0.077(7) 0.004(6)
N1 0.071(3) 0.077(3) 0.045(2) -0.003(2) 0.020(2) -0.010(3)
C1 0.110(7) 0.168(10) 0.187(11) -0.027(9) 0.092(8) -0.014(8)
C22 0.166(14) 0.31(2) 0.30(2) 0.126(19) 0.110(16) -0.022(16)
C21 0.125(9) 0.202(13) 0.242(16) 0.104(12) 0.080(10) -0.020(9)

loop_
_atom_type_symbol
_atom_type_description
_atom_type_scat_dispersion_real
_atom_type_scat_dispersion_imag
_atom_type_scat_source
C C 0.0181 0.0091 'International Tables Vol C Tables 4.2.6.8 and 6.1.1.4'
H H 0.0000 0.0000 'International Tables Vol C Tables 4.2.6.8 and 6.1.1.4'
N N 0.0311 0.0180 'International Tables Vol C Tables 4.2.6.8 and 6.1.1.4'
O O 0.0492 0.0322 'International Tables Vol C Tables 4.2.6.8 and 6.1.1.4'
Se Se -0.7943 1.1372 'International Tables Vol C Tables 4.2.6.8 and 6.1.1.4'

loop_
_geom_angle_atom_site_label_1
_geom_angle_atom_site_label_2
_geom_angle_atom_site_label_3
_geom_angle
N1 Se1 N2 95.33(19)
N4 Se2 N3 91.4(2)
C11 C10 C9 120.6(5)
N1 C10 C11 124.6(5)
N1 C10 C9 114.8(5)
C13 N4 Se2 107.3(4)
C12 N3 Se2 110.6(4)
C9 N2 Se1 103.8(3)
N3 C12 C13 114.5(5)
N3 C12 C17 125.3(5)
C17 C12 C13 120.2(5)
C15 C14 C13 118.7(6)
N4 C13 C12 116.1(5)
N4 C13 C14 124.4(5)
C14 C13 C12 119.4(5)
C6 C11 C10 119.5(5)
C16 C17 C12 118.6(6)
C10 C9 C8 117.9(5)
N2 C9 C10 118.4(5)
N2 C9 C8 123.7(5)
C14 C15 C16 120.9(6)
C14 C15 C18 122.7(6)
C16 C15 C18 116.4(6)
O1 C5 C6 112.0(5)
O2 C5 O1 124.1(6)
O2 C5 C6 123.9(7)
C5 O1 C4 117.5(6)
C17 C16 C15 122.3(6)
C18 O4 C19 115.9(7)
C7 C8 C9 119.0(6)
C11 C6 C5 122.0(6)
C11 C6 C7 121.0(6)
C7 C6 C5 117.0(6)
O4 C18 C15 112.6(6)
O3 C18 C15 124.3(8)
O3 C18 O4 123.2(7)
C8 C7 C6 122.0(6)
C4 C3 C2 114.0(6)
O1 C4 C3 110.5(5)
C1 C2 C3 115.0(8)
C19 C20 C21 115.1(10)
C20 C19 O4 111.8(8)
C10 N1 Se1 107.7(4)
C20 C21 C22 117.5(11)

loop_
_geom_bond_atom_site_label_1
_geom_bond_atom_site_label_2
_geom_bond_distance
Se1 N2 1.799(4)
Se1 N1 1.763(5)
Se2 N4 1.781(5)
Se2 N3 1.781(5)
C10 C11 1.428(8)
C10 C9 1.433(7)
C10 N1 1.329(7)
N4 C13 1.333(7)
N3 C12 1.275(7)
N2 C9 1.352(7)
C12 C13 1.433(7)
C12 C17 1.419(8)
C14 C13 1.423(8)
C14 C15 1.366(8)
C11 C6 1.341(8)
C17 C16 1.342(9)
C9 C8 1.450(8)
C15 C16 1.428(9)
C15 C18 1.485(9)
C5 O1 1.334(8)
C5 O2 1.194(8)
C5 C6 1.499(9)
O1 C4 1.452(8)
O4 C18 1.323(9)
O4 C19 1.442(9)
C8 C7 1.357(9)
C6 C7 1.430(9)
C18 O3 1.191(8)
C3 C4 1.470(10)
C3 C2 1.525(10)
C2 C1 1.483(13)
C20 C19 1.385(13)
C20 C21 1.486(13)
C22 C21 1.496(5)
